data_7248655
loop_
_publ_author_name
'Ward, Jas S.'

_publ_section_title
;
 The atypical solubility of silver(i) pentafluorobenzoate and its use as a
 catch-and-release agent
;
_journal_issue 23
_journal_name_full CrystEngComm
_journal_page_first 3088
_journal_page_last 3097
_journal_paper_doi 10.1039/D4CE00441H
_journal_volume 26
_journal_year 2024
_chemical_absolute_configuration ad
_chemical_formula_moiety 'C24 H14 Ag2 F10 O5'
_chemical_formula_sum 'C24 H14 Ag2 F10 O5'
_chemical_formula_weight 788.09
_space_group_crystal_system monoclinic
_space_group_IT_number 5
_space_group_name_Hall 'C 2y'
_space_group_name_H-M_alt 'C 1 2 1'
_atom_sites_solution_hydrogens mixed
_atom_sites_solution_primary dual
_audit_creation_date 2023-11-29
_audit_creation_method
;
Olex2 1.2
(compiled 2018.05.29 svn.r3508 for OlexSys, GUI svn.r5506)
;
_audit_update_record
;
2023-11-29 deposited with the CCDC.	2024-05-20 downloaded from the CCDC.
;
_cell_angle_alpha 90
_cell_angle_beta 104.5758(10)
_cell_angle_gamma 90
_cell_formula_units_Z 4
_cell_length_a 17.79831(19)
_cell_length_b 5.58069(5)
_cell_length_c 25.9618(2)
_cell_measurement_reflns_used 19440
_cell_measurement_temperature 120.01(10)
_cell_measurement_theta_max 76.1290
_cell_measurement_theta_min 3.4970
_cell_volume 2495.71(4)
_computing_cell_refinement 'CrysAlisPro 1.171.42.89a (Rigaku OD, 2023)'
_computing_data_collection 'CrysAlisPro 1.171.42.89a (Rigaku OD, 2023)'
_computing_data_reduction 'CrysAlisPro 1.171.42.89a (Rigaku OD, 2023)'
_computing_molecular_graphics 'Olex2 (Dolomanov et al., 2009)'
_computing_publication_material 'Olex2 (Dolomanov et al., 2009)'
_computing_structure_refinement 'ShelXL (Sheldrick, 2015)'
_diffrn_ambient_environment N~2~
_diffrn_ambient_temperature 120.01(10)
_diffrn_detector 'Hybrid Pixel Array Detector'
_diffrn_detector_area_resol_mean 10.0000
_diffrn_detector_type 'HyPix-Arc 100'
_diffrn_measured_fraction_theta_full 1.000
_diffrn_measured_fraction_theta_max 0.998
_diffrn_measurement_details
;
List of Runs (angles in degrees, time in seconds):

  # Type    Start    End  Width  t~exp~   \w     \q     \k     \f   Frames
#--------------------------------------------------------------------------
  1  \w    -31.00  -5.00   0.50    0.05    --   14.00 114.00 -17.74   52
  2  \w      4.00  34.00   0.50    0.05    --   38.00  94.00  -2.62   60
  3  \w     15.00  42.00   0.50    0.05    --   46.00  89.00 175.16   54
  4  \w      8.00  42.00   0.50    0.05    --   38.00  87.00  97.03   68
  5  \w     28.00 119.00   0.50    0.05    --   52.14  77.00  30.00  182
  6  \w     39.00 130.00   0.50    0.05    --   62.00  75.00  93.47  182
  7  \w     78.00 169.00   0.50    0.05    --  102.08  77.00   0.00  182
  8  \w     28.00 119.00   0.50    0.05    --   52.14  77.00 -90.00  182
  9  \w     42.00 133.00   0.50    0.05    --   66.00  77.00-169.20  182
 10  \w     88.00 176.00   0.50    0.05    --  102.08  38.00 -30.00  176
 11  \w     46.00 138.00   0.50    0.05    --   70.00  76.00 -51.42  184
 12  \w     85.00 176.00   0.50    0.05    --  102.08  57.00  60.00  182
 13  \w     88.00 176.00   0.50    0.05    --  102.08  38.00 120.00  176
 14  \w     81.00 173.00   0.50    0.05    --  102.08 124.00  37.00  184
 15  \w     80.00 173.00   0.50    0.05    --  102.08 125.00   0.00  186
 16  \w     64.00 166.00   0.50    0.05    --  102.08 148.00-158.00  204
 17  \w     80.00 173.00   0.50    0.05    --  102.08 125.00 150.00  186
 18  \w     25.00  52.00   0.50    0.05    --  102.08 -38.00  90.00   54
 19  \w     28.00  79.00   0.50    0.05    --  102.08 -57.00  90.00  102
 20  \w     25.00  52.00   0.50    0.05    --  102.08 -38.00  30.00   54
 21  \w     28.00  79.00   0.50    0.05    --  102.08 -57.00-180.00  102
 22  \w     25.00  52.00   0.50    0.05    --  102.08 -38.00 -90.00   54
 23  \w     28.00  79.00   0.50    0.05    --  102.08 -57.00 -30.00  102
 24  \w     28.00  79.00   0.50    0.05    --  102.08 -57.00  30.00  102
 25  \w     25.00  52.00   0.50    0.05    --  102.08 -38.00 120.00   54
 26  \w     35.00 106.00   0.50    0.05    --  102.08 -99.00  60.00  142
 27  \w     19.00 104.00   0.50    0.05    --   52.14-124.00 -41.00  170
 28  \w     32.00 111.00   0.50    0.05    --  102.08-125.00 -60.00  158
 29  \w     32.00 111.00   0.50    0.05    --  102.08-125.00 -30.00  158
 30  \w     32.00 111.00   0.50    0.05    --  102.08-124.00 -41.00  158
 31  \w     35.00 106.00   0.50    0.05    --  102.08 -99.00-150.00  142
 32  \w     35.00 106.00   0.50    0.05    --  102.08 -99.00 -30.00  142
 33  \w     35.00 106.00   0.50    0.05    --  102.08 -99.00-180.00  142
 34  \w     35.00 106.00   0.50    0.05    --  102.08 -99.00   0.00  142
 35  \w     35.00 106.00   0.50    0.05    --  102.08 -99.00 -60.00  142
 36  \w     35.00 106.00   0.50    0.05    --  102.08 -99.00 120.00  142
 37  \w     32.00 120.00   0.50    0.05    --   52.14-148.00 154.00  176
 38  \w     33.00 128.00   0.50    0.05    --  102.08-148.00 154.00  190
 39  \w     -4.00  25.00   0.50    0.05    --  -51.89  19.00   0.00   58
 40  \w     -4.00  25.00   0.50    0.05    --  -51.89  19.00  90.00   58
 41  \w    -54.00 -13.00   0.50    0.05    --  -87.61  57.00  30.00   82
 42  \w    -54.00 -13.00   0.50    0.05    --  -87.61  57.00   0.00   82
 43  \w     -4.00  25.00   0.50    0.05    --  -51.89  19.00  60.00   58
 44  \w     -4.00  25.00   0.50    0.05    --  -51.89  19.00 150.00   58
 45  \w    -54.00 -13.00   0.50    0.05    --  -87.61  57.00-120.00   82
 46  \w     -4.00  25.00   0.50    0.05    --  -51.89  19.00-180.00   58
 47  \w    -54.00 -13.00   0.50    0.05    --  -87.61  57.00-150.00   82
 48  \w   -128.00 -25.00   0.50    0.05    --  -87.61 148.00-158.00  206
 49  \w   -164.00 -73.00   0.50    0.05    --  -95.50 -74.00-104.61  182
 50  \w   -137.00 -45.00   0.50    0.05    --  -70.00 -77.00  -2.83  184
 51  \w   -151.00 -60.00   0.50    0.05    --  -82.00 -72.00 165.94  182
 52  \w   -166.00-119.00   0.50    0.05    --  -95.50 -69.00 151.26   94
 53  \w   -121.00 -58.00   0.50    0.05    --  -51.89-148.00 154.00  126
 54  \w   -157.00 -58.00   0.50    0.05    --  -87.61-148.00 154.00  198
 55  \w   -122.00 -75.00   0.50    0.05    --  -51.89-124.00 -41.00   94
 56  \w   -158.00 -75.00   0.50    0.05    --  -87.61-124.00 -41.00  166
;
_diffrn_measurement_device 'four-circle diffractometer'
_diffrn_measurement_device_type 'XtaLAB Synergy R, HyPix-Arc 100'
_diffrn_measurement_method '\w scans'
_diffrn_orient_matrix_type 'CrysAlisPro convention (1999,Acta A55,543-557)'
_diffrn_orient_matrix_UB_11 0.0081914000
_diffrn_orient_matrix_UB_12 0.2749093000
_diffrn_orient_matrix_UB_13 0.0015492000
_diffrn_orient_matrix_UB_21 0.0315668000
_diffrn_orient_matrix_UB_22 -0.0095861000
_diffrn_orient_matrix_UB_23 0.0609372000
_diffrn_orient_matrix_UB_31 0.0832776000
_diffrn_orient_matrix_UB_32 -0.0234577000
_diffrn_orient_matrix_UB_33 -0.0066392000
_diffrn_radiation_monochromator mirror
_diffrn_radiation_probe x-ray
_diffrn_radiation_type CuK\a
_diffrn_radiation_wavelength 1.54184
_diffrn_reflns_av_R_equivalents 0.0509
_diffrn_reflns_av_unetI/netI 0.0277
_diffrn_reflns_Laue_measured_fraction_full 1.000
_diffrn_reflns_Laue_measured_fraction_max 0.998
_diffrn_reflns_limit_h_max 22
_diffrn_reflns_limit_h_min -19
_diffrn_reflns_limit_k_max 6
_diffrn_reflns_limit_k_min -6
_diffrn_reflns_limit_l_max 32
_diffrn_reflns_limit_l_min -32
_diffrn_reflns_number 35933
_diffrn_reflns_point_group_measured_fraction_full 0.999
_diffrn_reflns_point_group_measured_fraction_max 0.996
_diffrn_reflns_theta_full 67.684
_diffrn_reflns_theta_max 74.482
_diffrn_reflns_theta_min 3.518
_diffrn_source 'Rotating-anode X-ray tube'
_diffrn_source_type 'PhotonJet R (Cu) X-ray Source'
_exptl_absorpt_coefficient_mu 13.634
_exptl_absorpt_correction_T_max 1.00000
_exptl_absorpt_correction_T_min 0.29633
_exptl_absorpt_correction_type multi-scan
_exptl_absorpt_process_details
;
CrysAlisPro 1.171.42.89a (Rigaku Oxford Diffraction, 2023)
Empirical absorption correction using spherical harmonics,
implemented in SCALE3 ABSPACK scaling algorithm.
;
_exptl_crystal_colour colourless
_exptl_crystal_colour_primary colourless
_exptl_crystal_density_diffrn 2.097
_exptl_crystal_description plate
_exptl_crystal_F_000 1528
_exptl_crystal_recrystallization_method 'Re-crystallisation from solvent: R-carvone/pentane'
_exptl_crystal_size_max 0.22
_exptl_crystal_size_mid 0.05
_exptl_crystal_size_min 0.03
_refine_diff_density_max 0.277
_refine_diff_density_min -0.290
_refine_diff_density_rms 0.049
_refine_ls_abs_structure_details
;
 Flack x determined using 2002 quotients [(I+)-(I-)]/[(I+)+(I-)]
 (Parsons, Flack and Wagner, Acta Cryst. B69 (2013) 249-259).
;
_refine_ls_abs_structure_Flack -0.015(4)
_refine_ls_extinction_method none
_refine_ls_goodness_of_fit_ref 1.024
_refine_ls_hydrogen_treatment constr
_refine_ls_matrix_type full
_refine_ls_number_parameters 511
_refine_ls_number_reflns 5084
_refine_ls_number_restraints 43
_refine_ls_restrained_S_all 1.020
_refine_ls_R_factor_all 0.0237
_refine_ls_R_factor_gt 0.0216
_refine_ls_shift/su_max 0.001
_refine_ls_shift/su_mean 0.000
_refine_ls_structure_factor_coef Fsqd
_refine_ls_weighting_details 'w=1/[\s^2^(Fo^2^)+(0.0258P)^2^] where P=(Fo^2^+2Fc^2^)/3'
_refine_ls_weighting_scheme calc
_refine_ls_wR_factor_gt 0.0514
_refine_ls_wR_factor_ref 0.0525
_reflns_Friedel_coverage 0.803
_reflns_Friedel_fraction_full 0.999
_reflns_Friedel_fraction_max 0.995
_reflns_number_gt 4748
_reflns_number_total 5084
_reflns_threshold_expression 'I > 2\s(I)'
_cod_data_source_file d4ce00441h2.cif
_cod_data_source_block 1_R_Carvone
_cod_depositor_comments 'Adding full bibliography for 7248652--7248666.cif.'
_cod_database_code 7248655
_shelxl_version_number 2014/6
_shelx_space_group_comment
;
The symmetry employed for this shelxl refinement is uniquely defined
by the following loop, which should always be used as a source of
symmetry information in preference to the above space-group names.
They are only intended as comments.
;
_diffrn_oxdiff_digest_frames
;
012047cce390550a4ebb3924f6e4a141ba073002b06
;
_reflns_odcompleteness_completeness 99.75
_reflns_odcompleteness_iscentric 1
_reflns_odcompleteness_theta 74.33
_olex2_refinement_description
;
1. Fixed Uiso
 At 1.2 times of:
  All C(H) groups, All C(H,H) groups, All C(H,H,H,H) groups
 At 1.5 times of:
  All C(H,H,H) groups
2. Uiso/Uaniso restraints and constraints
C126 \\sim C129 \\sim C130 \\sim C131 \\sim C140 \\sim C141: within 1.7A with
sigma of 0.02 and sigma for terminal atoms of 0.04
3. Others
 Sof(Ag3)=Sof(Ag4)=Sof(O121)=Sof(C122)=Sof(C123)=Sof(C124)=Sof(H124)=Sof(C125)=
 Sof(H12A)=Sof(H12B)=Sof(C126)=Sof(H126)=Sof(C127)=Sof(H12C)=Sof(H12D)=
 Sof(C128)=Sof(H12E)=Sof(H12F)=Sof(H12G)=Sof(C129)=1-FVAR(1)
 Sof(Ag1)=Sof(Ag2)=Sof(O101)=Sof(C102)=Sof(C103)=Sof(C104)=Sof(H104)=Sof(C105)=
 Sof(H10A)=Sof(H10B)=Sof(C106)=Sof(H106)=Sof(C107)=Sof(H10C)=Sof(H10D)=
 Sof(C108)=Sof(H10E)=Sof(H10F)=Sof(H10G)=Sof(C109)=Sof(C110)=Sof(H11A)=
 Sof(H11B)=Sof(C111)=Sof(H11C)=Sof(H11D)=Sof(H11E)=FVAR(1)
 Sof(H14A)=Sof(H14B)=Sof(H14C)=Sof(H14D)=Sof(H14E)=Sof(C140)=Sof(C141)=0.51051*
 (1-FVAR(3))
 Sof(C130)=Sof(H13A)=Sof(H13B)=Sof(C131)=Sof(H13C)=Sof(H13D)=Sof(H13E)=0.51051*
 FVAR(3)
 Fixed X: H14A(0.37569) H14B(0.42795) H14C(0.437599) H14D(0.367841)
 H14E(0.35248)
 Fixed Y: H14A(0.95237) H14B(0.896549) H14C(0.40167) H14D(0.4928) H14E(0.29155)
 Fixed Z: H14A(0.288529) H14B(0.34881) H14C(0.36406) H14D(0.3877) H14E(0.34234)
4.a Ternary CH refined with riding coordinates:
 C126(H126), C106(H106)
4.b Secondary CH2 refined with riding coordinates:
 C125(H12A,H12B), C127(H12C,H12D), C105(H10A,H10B), C107(H10C,H10D)
4.c Aromatic/amide H refined with riding coordinates:
 C124(H124), C104(H104)
4.d X=CH2 refined with riding coordinates:
 C130(H13A,H13B), C110(H11A,H11B)
4.e Idealised Me refined as rotating group:
 C128(H12E,H12F,H12G), C131(H13C,H13D,H13E), C108(H10E,H10F,H10G), C111(H11C,
 H11D,H11E)
;
_olex2_submission_special_instructions 'No special instructions were received'
_oxdiff_exptl_absorpt_empirical_details
;
Empirical correction (ABSPACK) includes:
- Absorption correction using spherical harmonics
- Frame scaling
;
_oxdiff_exptl_absorpt_empirical_full_max 2.495
_oxdiff_exptl_absorpt_empirical_full_min 0.742

loop_
_space_group_symop_operation_xyz
'x, y, z'
'-x, y, -z'
'x+1/2, y+1/2, z'
'-x+1/2, y+1/2, -z'

loop_
_atom_site_label
_atom_site_type_symbol
_atom_site_fract_x
_atom_site_fract_y
_atom_site_fract_z
_atom_site_U_iso_or_equiv
_atom_site_adp_type
_atom_site_occupancy
_atom_site_site_symmetry_order
_atom_site_calc_flag
_atom_site_refinement_flags_posn
_atom_site_refinement_flags_adp
_atom_site_refinement_flags_occupancy
_atom_site_disorder_assembly
_atom_site_disorder_group
Ag1 Ag 0.49908(6) 0.6345(2) 0.28243(4) 0.0273(2) Uani 0.4895(15) 1 d . . P A 1
Ag2 Ag 0.51270(5) 1.04881(10) 0.21281(2) 0.0267(2) Uani 0.4895(15) 1 d . . P A 1
Ag3 Ag 0.52663(6) 0.6230(2) 0.27752(4) 0.02340(19) Uani 0.5105(15) 1 d . . P A 2
Ag4 Ag 0.46935(5) 1.04395(9) 0.22343(2) 0.0251(2) Uani 0.5105(15) 1 d . . P A 2
F20 F 0.53493(13) 1.0223(6) 0.43874(8) 0.0428(6) Uani 1 1 d . . . . .
F21 F 0.58640(14) 1.3042(6) 0.52390(9) 0.0514(8) Uani 1 1 d . . . . .
F22 F 0.68337(13) 1.6746(5) 0.51955(8) 0.0429(7) Uani 1 1 d . . . . .
F23 F 0.73331(13) 1.7489(5) 0.43060(9) 0.0414(6) Uani 1 1 d . . . . .
F24 F 0.68345(12) 1.4661(5) 0.34513(8) 0.0342(6) Uani 1 1 d . . . . .
F40 F 0.32708(11) 0.1921(5) 0.15404(8) 0.0343(6) Uani 1 1 d . . . . .
F41 F 0.27497(14) -0.0849(5) 0.06849(10) 0.0492(7) Uani 1 1 d . . . . .
F42 F 0.31599(14) 0.0051(6) -0.02290(9) 0.0479(7) Uani 1 1 d . . . . .
F43 F 0.40733(14) 0.3903(6) -0.02925(8) 0.0514(8) Uani 1 1 d . . . . .
F44 F 0.45979(13) 0.6718(5) 0.05542(8) 0.0412(7) Uani 1 1 d . . . . .
O11 O 0.57484(14) 0.8700(6) 0.34455(10) 0.0279(6) Uani 1 1 d . . . . .
O13 O 0.54497(15) 1.2064(5) 0.29704(9) 0.0319(7) Uani 1 1 d . . . . .
O31 O 0.45788(13) 0.4637(5) 0.20062(9) 0.0252(6) Uani 1 1 d . . . . .
O33 O 0.43332(17) 0.8029(6) 0.15313(11) 0.0382(7) Uani 1 1 d . . . . .
C12 C 0.57210(18) 1.0904(8) 0.33903(12) 0.0242(8) Uani 1 1 d . . . . .
C14 C 0.60589(19) 1.2390(7) 0.38836(13) 0.0229(7) Uani 1 1 d . . . . .
C15 C 0.5837(2) 1.1997(8) 0.43531(14) 0.0297(9) Uani 1 1 d . . . . .
C16 C 0.6096(2) 1.3444(9) 0.47954(14) 0.0333(10) Uani 1 1 d . . . . .
C17 C 0.6587(2) 1.5308(9) 0.47726(14) 0.0310(8) Uani 1 1 d . . . . .
C18 C 0.68374(19) 1.5704(8) 0.43200(14) 0.0282(8) Uani 1 1 d . . . . .
C19 C 0.6572(2) 1.4230(8) 0.38850(13) 0.0256(8) Uani 1 1 d . . . . .
C32 C 0.43260(18) 0.5821(8) 0.15859(12) 0.0230(8) Uani 1 1 d . . . . .
C34 C 0.39761(17) 0.4361(7) 0.10876(12) 0.0189(7) Uani 1 1 d . . . . .
C35 C 0.34947(18) 0.2436(8) 0.10960(13) 0.0230(8) Uani 1 1 d . . . . .
C36 C 0.32151(19) 0.0998(8) 0.06601(13) 0.0292(8) Uani 1 1 d . . . . .
C37 C 0.3417(2) 0.1464(9) 0.01923(13) 0.0312(9) Uani 1 1 d . . . . .
C38 C 0.3879(2) 0.3405(9) 0.01641(13) 0.0305(9) Uani 1 1 d . . . . .
C39 C 0.41492(19) 0.4835(8) 0.06026(13) 0.0256(8) Uani 1 1 d . . . . .
O121 O 0.1220(3) 0.2355(12) 0.2253(2) 0.0383(15) Uani 0.5105(15) 1 d . . P A 2
C122 C 0.1693(4) 0.3923(17) 0.2242(3) 0.0305(18) Uani 0.5105(15) 1 d . . P A 2
C123 C 0.1693(9) 0.513(5) 0.1768(10) 0.032(4) Uani 0.5105(15) 1 d . . P A 2
C124 C 0.2254(4) 0.6733(16) 0.1730(3) 0.039(2) Uani 0.5105(15) 1 d . . P A 2
H124 H 0.2244 0.7430 0.1395 0.047 Uiso 0.5105(15) 1 calc R . P A 2
C125 C 0.2886(5) 0.7415(18) 0.2206(4) 0.041(2) Uani 0.5105(15) 1 d . . P A 2
H12A H 0.2739 0.8924 0.2356 0.050 Uiso 0.5105(15) 1 calc R . P A 2
H12B H 0.3367 0.7720 0.2092 0.050 Uiso 0.5105(15) 1 calc R . P A 2
C126 C 0.3047(4) 0.5512(14) 0.2638(3) 0.0303(16) Uani 0.5105(15) 1 d . U P A 2
H126 H 0.3265 0.4084 0.2493 0.036 Uiso 0.5105(15) 1 calc R . P A 2
C127 C 0.2269(6) 0.474(2) 0.2750(5) 0.032(3) Uani 0.5105(15) 1 d . . P A 2
H12C H 0.2363 0.3410 0.3012 0.038 Uiso 0.5105(15) 1 calc R . P A 2
H12D H 0.2046 0.6099 0.2907 0.038 Uiso 0.5105(15) 1 calc R . P A 2
C128 C 0.1061(5) 0.441(2) 0.1263(4) 0.055(3) Uani 0.5105(15) 1 d . . P A 2
H12E H 0.1149 0.2750 0.1167 0.082 Uiso 0.5105(15) 1 calc GR . P A 2
H12F H 0.1088 0.5474 0.0968 0.082 Uiso 0.5105(15) 1 calc GR . P A 2
H12G H 0.0547 0.4536 0.1334 0.082 Uiso 0.5105(15) 1 calc GR . P A 2
C129 C 0.3621(6) 0.623(2) 0.3143(4) 0.038(2) Uani 0.5105(15) 1 d . U P A 2
C130 C 0.417(2) 0.466(9) 0.3466(12) 0.047(9) Uani 0.156(12) 1 d . U P A 2
H13A H 0.4197 0.3030 0.3365 0.056 Uiso 0.156(12) 1 calc R . P A 2
H13B H 0.4520 0.5242 0.3781 0.056 Uiso 0.156(12) 1 calc R . P A 2
H14A H 0.3757 0.9524 0.2885 0.056 Uiso 0.355(12) 1 d R . P A 3
H14B H 0.4279 0.8965 0.3488 0.056 Uiso 0.355(12) 1 d R . P A 3
H14C H 0.4376 0.4017 0.3641 0.070 Uiso 0.355(12) 1 d R . P A 3
H14D H 0.3678 0.4928 0.3877 0.070 Uiso 0.355(12) 1 d R . P A 3
H14E H 0.3525 0.2915 0.3423 0.070 Uiso 0.355(12) 1 d R . P A 3
C131 C 0.3651(14) 0.871(6) 0.3458(15) 0.049(10) Uani 0.156(12) 1 d . U P A 2
H13C H 0.3748 1.0028 0.3233 0.074 Uiso 0.156(12) 1 calc GR . P A 2
H13D H 0.4070 0.8649 0.3785 0.074 Uiso 0.156(12) 1 calc GR . P A 2
H13E H 0.3155 0.8972 0.3548 0.074 Uiso 0.156(12) 1 calc GR . P A 2
C140 C 0.3920(7) 0.843(3) 0.3173(5) 0.046(4) Uani 0.355(12) 1 d . U P A 3
C141 C 0.3814(12) 0.439(4) 0.3554(6) 0.053(5) Uani 0.355(12) 1 d . U P A 3
O101 O 0.3675(3) 0.9415(13) 0.2762(2) 0.0406(16) Uani 0.4895(15) 1 d . . P A 1
C102 C 0.3190(4) 0.7781(17) 0.2742(3) 0.0291(18) Uani 0.4895(15) 1 d . . P A 1
C103 C 0.3291(6) 0.600(3) 0.3166(4) 0.039(3) Uani 0.4895(15) 1 d . . P A 1
C104 C 0.2781(4) 0.4204(18) 0.3120(3) 0.036(2) Uani 0.4895(15) 1 d . . P A 1
H104 H 0.2848 0.3086 0.3404 0.043 Uiso 0.4895(15) 1 calc R . P A 1
C105 C 0.2102(7) 0.386(2) 0.2641(5) 0.030(2) Uani 0.4895(15) 1 d . . P A 1
H10A H 0.1623 0.4420 0.2731 0.037 Uiso 0.4895(15) 1 calc R . P A 1
H10B H 0.2041 0.2127 0.2559 0.037 Uiso 0.4895(15) 1 calc R . P A 1
C106 C 0.2190(4) 0.5177(15) 0.2149(3) 0.0301(17) Uani 0.4895(15) 1 d . . P A 1
H106 H 0.2625 0.4372 0.2037 0.036 Uiso 0.4895(15) 1 calc R . P A 1
C107 C 0.2461(5) 0.7740(17) 0.2302(3) 0.0312(18) Uani 0.4895(15) 1 d . . P A 1
H10C H 0.2553 0.8570 0.1986 0.037 Uiso 0.4895(15) 1 calc R . P A 1
H10D H 0.2047 0.8617 0.2417 0.037 Uiso 0.4895(15) 1 calc R . P A 1
C108 C 0.3975(6) 0.630(3) 0.3647(4) 0.061(4) Uani 0.4895(15) 1 d . . P A 1
H10E H 0.4446 0.6614 0.3528 0.092 Uiso 0.4895(15) 1 calc GR . P A 1
H10F H 0.4043 0.4834 0.3861 0.092 Uiso 0.4895(15) 1 calc GR . P A 1
H10G H 0.3876 0.7652 0.3862 0.092 Uiso 0.4895(15) 1 calc GR . P A 1
C109 C 0.1466(9) 0.499(5) 0.1665(10) 0.026(3) Uani 0.4895(15) 1 d . . P A 1
C110 C 0.0995(5) 0.6836(19) 0.1520(3) 0.036(2) Uani 0.4895(15) 1 d . . P A 1
H11A H 0.0525 0.6643 0.1252 0.043 Uiso 0.4895(15) 1 calc R . P A 1
H11B H 0.1126 0.8355 0.1683 0.043 Uiso 0.4895(15) 1 calc R . P A 1
C111 C 0.1325(5) 0.256(2) 0.1441(4) 0.048(3) Uani 0.4895(15) 1 d . . P A 1
H11C H 0.1749 0.2107 0.1282 0.071 Uiso 0.4895(15) 1 calc GR . P A 1
H11D H 0.0832 0.2538 0.1168 0.071 Uiso 0.4895(15) 1 calc GR . P A 1
H11E H 0.1300 0.1431 0.1725 0.071 Uiso 0.4895(15) 1 calc GR . P A 1

loop_
_atom_site_aniso_label
_atom_site_aniso_U_11
_atom_site_aniso_U_22
_atom_site_aniso_U_33
_atom_site_aniso_U_23
_atom_site_aniso_U_13
_atom_site_aniso_U_12
Ag1 0.0356(6) 0.0221(4) 0.0205(3) -0.0072(3) 0.0002(3) -0.0038(5)
Ag2 0.0370(4) 0.0178(3) 0.0196(2) -0.0052(2) -0.0034(2) 0.0034(3)
Ag3 0.0369(5) 0.0147(3) 0.0157(2) -0.0010(3) 0.0011(3) -0.0026(4)
Ag4 0.0394(4) 0.0141(3) 0.0165(2) -0.0016(2) -0.0028(2) -0.0019(3)
F20 0.0536(12) 0.0476(18) 0.0281(10) -0.0080(12) 0.0122(10) -0.0246(13)
F21 0.0616(14) 0.070(2) 0.0251(11) -0.0151(13) 0.0153(10) -0.0217(15)
F22 0.0543(12) 0.041(2) 0.0256(10) -0.0193(12) -0.0050(9) -0.0053(12)
F23 0.0541(13) 0.0288(16) 0.0329(12) -0.0013(12) -0.0047(10) -0.0178(12)
F24 0.0479(11) 0.0301(15) 0.0221(9) 0.0022(10) 0.0043(9) -0.0112(10)
F40 0.0340(10) 0.0434(18) 0.0244(10) 0.0047(11) 0.0050(8) -0.0096(10)
F41 0.0591(14) 0.0320(18) 0.0417(13) 0.0049(13) -0.0149(11) -0.0244(13)
F42 0.0678(14) 0.0350(19) 0.0277(11) -0.0165(13) -0.0124(10) 0.0027(13)
F43 0.0640(14) 0.074(2) 0.0163(10) -0.0047(13) 0.0097(10) -0.0104(15)
F44 0.0521(12) 0.0418(18) 0.0265(10) 0.0050(11) 0.0041(9) -0.0210(12)
O11 0.0418(13) 0.0169(17) 0.0200(12) -0.0030(12) -0.0013(10) -0.0027(12)
O13 0.0540(15) 0.0158(17) 0.0179(12) 0.0000(11) -0.0061(11) -0.0080(12)
O31 0.0377(12) 0.0165(16) 0.0159(11) -0.0018(11) -0.0037(10) 0.0016(11)
O33 0.0657(17) 0.0121(16) 0.0236(13) -0.0004(13) -0.0131(12) 0.0024(14)
C12 0.0337(15) 0.019(2) 0.0155(14) -0.0021(15) -0.0012(12) -0.0001(16)
C14 0.0311(16) 0.016(2) 0.0172(15) -0.0010(15) -0.0029(13) 0.0015(15)
C15 0.0333(17) 0.031(3) 0.0227(17) -0.0020(17) 0.0026(14) -0.0064(17)
C16 0.0392(19) 0.039(3) 0.0217(17) -0.0068(19) 0.0068(15) -0.0034(19)
C17 0.0365(16) 0.027(2) 0.0231(16) -0.0134(19) -0.0052(13) -0.0010(18)
C18 0.0338(16) 0.018(2) 0.0268(16) -0.0022(17) -0.0036(13) -0.0045(16)
C19 0.0325(17) 0.023(2) 0.0181(15) 0.0016(16) -0.0002(14) -0.0013(15)
C32 0.0311(15) 0.019(2) 0.0151(14) -0.0002(15) -0.0015(12) 0.0031(16)
C34 0.0233(15) 0.014(2) 0.0156(15) -0.0019(14) -0.0025(12) 0.0022(13)
C35 0.0249(15) 0.022(2) 0.0195(15) 0.0040(16) 0.0002(13) 0.0027(15)
C36 0.0339(16) 0.019(2) 0.0262(16) 0.0024(18) -0.0077(13) -0.0030(17)
C37 0.0381(17) 0.024(2) 0.0224(15) -0.0063(19) -0.0088(13) 0.0055(18)
C38 0.0360(18) 0.040(3) 0.0137(15) -0.0011(17) 0.0019(14) 0.0015(18)
C39 0.0303(16) 0.024(2) 0.0191(15) 0.0023(16) 0.0007(13) -0.0026(16)
O121 0.040(3) 0.040(4) 0.038(3) 0.002(3) 0.016(2) -0.008(3)
C122 0.029(4) 0.032(5) 0.034(4) 0.002(4) 0.015(3) 0.002(4)
C123 0.031(9) 0.039(8) 0.021(9) 0.003(6) -0.004(8) 0.001(9)
C124 0.037(4) 0.035(6) 0.051(5) 0.018(4) 0.019(3) 0.005(4)
C125 0.036(4) 0.030(5) 0.067(6) 0.014(5) 0.028(4) 0.005(4)
C126 0.034(3) 0.026(4) 0.036(4) 0.005(3) 0.019(3) 0.004(3)
C127 0.026(5) 0.034(8) 0.036(5) -0.003(5) 0.009(4) -0.006(4)
C128 0.043(5) 0.079(9) 0.043(5) 0.024(6) 0.013(4) 0.000(5)
C129 0.039(6) 0.038(6) 0.041(4) -0.012(4) 0.019(5) -0.006(5)
C130 0.036(16) 0.08(2) 0.023(13) 0.003(15) 0.013(11) 0.017(16)
C131 0.013(11) 0.052(19) 0.08(2) -0.038(17) 0.010(13) -0.005(11)
C140 0.028(6) 0.057(9) 0.055(8) -0.036(7) 0.012(6) -0.014(6)
C141 0.053(10) 0.080(13) 0.020(6) -0.003(7) 0.000(6) -0.011(9)
O101 0.052(3) 0.038(5) 0.031(3) 0.005(3) 0.010(3) -0.016(3)
C102 0.034(4) 0.030(5) 0.027(4) -0.001(4) 0.014(3) -0.003(4)
C103 0.036(6) 0.053(7) 0.029(4) 0.011(5) 0.009(4) -0.010(6)
C104 0.031(4) 0.044(6) 0.032(4) 0.013(4) 0.008(3) 0.003(4)
C105 0.026(5) 0.029(7) 0.037(7) 0.002(5) 0.008(5) -0.005(5)
C106 0.033(4) 0.025(4) 0.037(4) 0.000(4) 0.018(4) 0.002(4)
C107 0.043(5) 0.025(5) 0.026(4) 0.002(3) 0.010(3) -0.004(4)
C108 0.043(5) 0.104(12) 0.033(5) 0.022(7) 0.004(4) -0.018(7)
C109 0.024(8) 0.032(6) 0.019(10) -0.009(6) -0.003(7) -0.005(8)
C110 0.037(4) 0.045(7) 0.027(4) 0.004(4) 0.007(3) -0.001(4)
C111 0.031(4) 0.050(7) 0.059(6) -0.024(5) 0.005(4) 0.002(4)

loop_
_atom_type_symbol
_atom_type_description
_atom_type_scat_dispersion_real
_atom_type_scat_dispersion_imag
_atom_type_scat_source
C C 0.0181 0.0091 'International Tables Vol C Tables 4.2.6.8 and 6.1.1.4'
H H 0.0000 0.0000 'International Tables Vol C Tables 4.2.6.8 and 6.1.1.4'
Ag Ag 0.1306 4.2820 'International Tables Vol C Tables 4.2.6.8 and 6.1.1.4'
F F 0.0727 0.0534 'International Tables Vol C Tables 4.2.6.8 and 6.1.1.4'
O O 0.0492 0.0322 'International Tables Vol C Tables 4.2.6.8 and 6.1.1.4'

loop_
_geom_angle_atom_site_label_1
_geom_angle_atom_site_label_2
_geom_angle_atom_site_label_3
_geom_angle
_geom_angle_site_symmetry_1
_geom_angle_site_symmetry_3
_geom_angle_publ_flag
O11 Ag1 Ag2 81.72(8) . . ?
O11 Ag1 O13 109.44(11) . 1_545 ?
O11 Ag1 O31 155.41(10) . . ?
O13 Ag1 Ag2 138.84(8) 1_545 . ?
O31 Ag1 Ag2 79.35(8) . . ?
O31 Ag1 O13 76.09(9) . 1_545 ?
O13 Ag2 Ag1 76.01(8) . . ?
O13 Ag2 O31 76.22(9) . 1_565 ?
O13 Ag2 C110 115.3(2) . 3 ?
O31 Ag2 Ag1 134.89(7) 1_565 . ?
O31 Ag2 C110 85.8(2) 1_565 3 ?
O33 Ag2 Ag1 79.28(8) . . ?
O33 Ag2 O13 147.63(11) . . ?
O33 Ag2 O31 108.45(10) . 1_565 ?
O33 Ag2 C110 97.1(2) . 3 ?
C110 Ag2 Ag1 138.5(2) 3 . ?
O11 Ag3 Ag4 83.80(8) . . ?
O11 Ag3 O13 115.73(11) . 1_545 ?
O11 Ag3 O31 163.90(12) . . ?
O11 Ag3 O121 95.06(16) . 3 ?
O13 Ag3 Ag4 159.98(7) 1_545 . ?
O13 Ag3 O121 106.51(17) 1_545 3 ?
O31 Ag3 Ag4 80.67(8) . . ?
O31 Ag3 O13 79.50(10) . 1_545 ?
O31 Ag3 O121 84.82(15) . 3 ?
O121 Ag3 Ag4 74.25(15) 3 . ?
O13 Ag4 Ag3 81.15(8) . . ?
O13 Ag4 O31 79.14(9) . 1_565 ?
O31 Ag4 Ag3 159.61(6) 1_565 . ?
O33 Ag4 Ag3 84.12(8) . . ?
O33 Ag4 O13 158.93(11) . . ?
O33 Ag4 O31 113.33(10) . 1_565 ?
C12 O11 Ag1 119.9(2) . . ?
C12 O11 Ag3 122.1(2) . . ?
Ag2 O13 Ag1 103.07(10) . 1_565 ?
Ag4 O13 Ag3 101.13(10) . 1_565 ?
C12 O13 Ag1 131.2(2) . 1_565 ?
C12 O13 Ag2 125.4(3) . . ?
C12 O13 Ag3 133.6(3) . 1_565 ?
C12 O13 Ag4 123.4(3) . . ?
Ag1 O31 Ag2 104.24(9) . 1_545 ?
Ag3 O31 Ag4 99.95(9) . 1_545 ?
C32 O31 Ag1 123.4(3) . . ?
C32 O31 Ag2 129.7(2) . 1_545 ?
C32 O31 Ag3 124.0(3) . . ?
C32 O31 Ag4 135.5(2) . 1_545 ?
C32 O33 Ag2 122.9(2) . . ?
C32 O33 Ag4 121.0(2) . . ?
O11 C12 O13 127.5(4) . . ?
O11 C12 C14 116.7(3) . . ?
O13 C12 C14 115.8(4) . . ?
C15 C14 C12 120.9(3) . . ?
C19 C14 C12 122.2(3) . . ?
C19 C14 C15 116.8(3) . . ?
F20 C15 C14 120.6(3) . . ?
F20 C15 C16 117.7(3) . . ?
C16 C15 C14 121.7(4) . . ?
F21 C16 C15 120.4(4) . . ?
F21 C16 C17 120.2(4) . . ?
C17 C16 C15 119.4(3) . . ?
F22 C17 C16 120.0(3) . . ?
F22 C17 C18 119.5(4) . . ?
C16 C17 C18 120.4(4) . . ?
F23 C18 C17 120.1(3) . . ?
F23 C18 C19 120.9(3) . . ?
C17 C18 C19 119.0(4) . . ?
F24 C19 C14 120.1(3) . . ?
F24 C19 C18 117.3(3) . . ?
C14 C19 C18 122.5(3) . . ?
O31 C32 C34 115.9(4) . . ?
O33 C32 O31 127.5(4) . . ?
O33 C32 C34 116.6(3) . . ?
C35 C34 C32 121.8(3) . . ?
C35 C34 C39 116.2(3) . . ?
C39 C34 C32 122.0(3) . . ?
F40 C35 C34 120.0(3) . . ?
F40 C35 C36 117.3(3) . . ?
C36 C35 C34 122.7(3) . . ?
F41 C36 C35 120.8(3) . . ?
F41 C36 C37 119.5(4) . . ?
C35 C36 C37 119.7(4) . . ?
F42 C37 C36 120.0(4) . . ?
F42 C37 C38 120.7(3) . . ?
C38 C37 C36 119.3(4) . . ?
F43 C38 C37 120.0(3) . . ?
F43 C38 C39 119.7(4) . . ?
C37 C38 C39 120.2(3) . . ?
F44 C39 C34 120.2(3) . . ?
F44 C39 C38 117.9(3) . . ?
C38 C39 C34 121.8(4) . . ?
C122 O121 Ag3 139.2(6) . 3_445 ?
O121 C122 C123 121.2(10) . . ?
O121 C122 C127 120.9(8) . . ?
C123 C122 C127 117.9(11) . . ?
C122 C123 C128 117.1(17) . . ?
C124 C123 C122 122.8(13) . . ?
C124 C123 C128 120(2) . . ?
C123 C124 H124 119.4 . . ?
C123 C124 C125 121.3(12) . . ?
C125 C124 H124 119.4 . . ?
C124 C125 H12A 108.9 . . ?
C124 C125 H12B 108.9 . . ?
C124 C125 C126 113.3(7) . . ?
H12A C125 H12B 107.7 . . ?
C126 C125 H12A 108.9 . . ?
C126 C125 H12B 108.9 . . ?
C125 C126 H126 107.4 . . ?
C125 C126 C127 108.8(7) . . ?
C127 C126 H126 107.4 . . ?
C129 C126 C125 114.8(8) . . ?
C129 C126 H126 107.4 . . ?
C129 C126 C127 110.8(7) . . ?
C122 C127 C126 111.1(9) . . ?
C122 C127 H12C 109.4 . . ?
C122 C127 H12D 109.4 . . ?
C126 C127 H12C 109.4 . . ?
C126 C127 H12D 109.4 . . ?
H12C C127 H12D 108.0 . . ?
C123 C128 H12E 109.5 . . ?
C123 C128 H12F 109.5 . . ?
C123 C128 H12G 109.5 . . ?
H12E C128 H12F 109.5 . . ?
H12E C128 H12G 109.5 . . ?
H12F C128 H12G 109.5 . . ?
C126 C129 C131 127.3(15) . . ?
C130 C129 C126 125(2) . . ?
C130 C129 C131 108(2) . . ?
C140 C129 C141 126.0(12) . . ?
C129 C130 H13A 120.0 . . ?
C129 C130 H13B 120.0 . . ?
H13A C130 H13B 120.0 . . ?
C129 C131 H13C 109.5 . . ?
C129 C131 H13D 109.5 . . ?
C129 C131 H13E 109.5 . . ?
H13C C131 H13D 109.5 . . ?
H13C C131 H13E 109.5 . . ?
H13D C131 H13E 109.5 . . ?
H14A C140 H14B 118.7(15) . . ?
H14C C141 H14D 108.8(14) . . ?
H14C C141 H14E 108(2) . . ?
H14D C141 H14E 109.3(19) . . ?
O101 C102 C103 120.9(8) . . ?
O101 C102 C107 120.0(8) . . ?
C103 C102 C107 118.9(8) . . ?
C102 C103 C108 117.7(10) . . ?
C104 C103 C102 119.4(9) . . ?
C104 C103 C108 122.9(10) . . ?
C103 C104 H104 118.2 . . ?
C103 C104 C105 123.5(9) . . ?
C105 C104 H104 118.2 . . ?
C104 C105 H10A 108.8 . . ?
C104 C105 H10B 108.8 . . ?
C104 C105 C106 113.7(8) . . ?
H10A C105 H10B 107.7 . . ?
C106 C105 H10A 108.8 . . ?
C106 C105 H10B 108.8 . . ?
C105 C106 H106 106.2 . . ?
C105 C106 C107 109.2(7) . . ?
C105 C106 C109 114.1(13) . . ?
C107 C106 H106 106.2 . . ?
C107 C106 C109 114.4(12) . . ?
C109 C106 H106 106.2 . . ?
C102 C107 C106 111.6(8) . . ?
C102 C107 H10C 109.3 . . ?
C102 C107 H10D 109.3 . . ?
C106 C107 H10C 109.3 . . ?
C106 C107 H10D 109.3 . . ?
H10C C107 H10D 108.0 . . ?
C103 C108 H10E 109.5 . . ?
C103 C108 H10F 109.5 . . ?
C103 C108 H10G 109.5 . . ?
H10E C108 H10F 109.5 . . ?
H10E C108 H10G 109.5 . . ?
H10F C108 H10G 109.5 . . ?
C110 C109 C106 121.0(18) . . ?
C110 C109 C111 124.8(11) . . ?
C111 C109 C106 113.8(17) . . ?
Ag2 C110 H11A 82.1 3_445 . ?
Ag2 C110 H11B 96.0 3_445 . ?
C109 C110 Ag2 91.9(13) . 3_445 ?
C109 C110 H11A 120.0 . . ?
C109 C110 H11B 120.0 . . ?
H11A C110 H11B 120.0 . . ?
C109 C111 H11C 109.5 . . ?
C109 C111 H11D 109.5 . . ?
C109 C111 H11E 109.5 . . ?
H11C C111 H11D 109.5 . . ?
H11C C111 H11E 109.5 . . ?
H11D C111 H11E 109.5 . . ?

loop_
_geom_bond_atom_site_label_1
_geom_bond_atom_site_label_2
_geom_bond_distance
_geom_bond_site_symmetry_2
_geom_bond_publ_flag
Ag1 Ag2 2.9819(15) . ?
Ag1 O11 2.247(3) . ?
Ag1 O13 2.523(3) 1_545 ?
Ag1 O31 2.275(3) . ?
Ag2 O13 2.292(3) . ?
Ag2 O31 2.501(3) 1_565 ?
Ag2 O33 2.276(3) . ?
Ag2 C110 2.583(7) 3 ?
Ag3 Ag4 2.7945(12) . ?
Ag3 O11 2.216(3) . ?
Ag3 O13 2.385(3) 1_545 ?
Ag3 O31 2.246(3) . ?
Ag3 O121 2.506(5) 3 ?
Ag4 O13 2.234(2) . ?
Ag4 O31 2.412(3) 1_565 ?
Ag4 O33 2.228(3) . ?
F20 C15 1.334(5) . ?
F21 C16 1.337(4) . ?
F22 C17 1.342(4) . ?
F23 C18 1.337(5) . ?
F24 C19 1.345(4) . ?
F40 C35 1.343(4) . ?
F41 C36 1.334(5) . ?
F42 C37 1.333(4) . ?
F43 C38 1.345(4) . ?
F44 C39 1.345(5) . ?
O11 C12 1.238(6) . ?
O13 Ag1 2.523(3) 1_565 ?
O13 Ag3 2.384(3) 1_565 ?
O13 C12 1.255(4) . ?
O31 Ag2 2.501(3) 1_545 ?
O31 Ag4 2.412(3) 1_545 ?
O31 C32 1.258(4) . ?
O33 C32 1.241(6) . ?
C12 C14 1.517(5) . ?
C14 C15 1.390(5) . ?
C14 C19 1.374(5) . ?
C15 C16 1.385(5) . ?
C16 C17 1.369(6) . ?
C17 C18 1.375(5) . ?
C18 C19 1.381(5) . ?
C32 C34 1.523(5) . ?
C34 C35 1.378(5) . ?
C34 C39 1.395(4) . ?
C35 C36 1.374(5) . ?
C36 C37 1.376(5) . ?
C37 C38 1.373(6) . ?
C38 C39 1.374(5) . ?
O121 Ag3 2.506(5) 3_445 ?
O121 C122 1.218(11) . ?
C122 C123 1.40(3) . ?
C122 C127 1.522(13) . ?
C123 C124 1.36(3) . ?
C123 C128 1.552(17) . ?
C124 H124 0.9500 . ?
C124 C125 1.495(13) . ?
C125 H12A 0.9900 . ?
C125 H12B 0.9900 . ?
C125 C126 1.519(11) . ?
C126 H126 1.0000 . ?
C126 C127 1.547(12) . ?
C126 C129 1.499(13) . ?
C127 H12C 0.9900 . ?
C127 H12D 0.9900 . ?
C128 H12E 0.9800 . ?
C128 H12F 0.9800 . ?
C128 H12G 0.9800 . ?
C129 C130 1.42(4) . ?
C129 C131 1.60(3) . ?
C129 C140 1.333(18) . ?
C129 C141 1.46(2) . ?
C130 H13A 0.9500 . ?
C130 H13B 0.9500 . ?
C131 H13C 0.9800 . ?
C131 H13D 0.9800 . ?
C131 H13E 0.9800 . ?
C140 H14A 0.952(16) . ?
C140 H14B 0.950(12) . ?
C141 H14C 0.99(2) . ?
C141 H14D 0.976(19) . ?
C141 H14E 0.99(2) . ?
O101 C102 1.247(11) . ?
C102 C103 1.461(14) . ?
C102 C107 1.498(11) . ?
C103 C104 1.336(15) . ?
C103 C108 1.518(14) . ?
C104 H104 0.9500 . ?
C104 C105 1.512(13) . ?
C105 H10A 0.9900 . ?
C105 H10B 0.9900 . ?
C105 C106 1.514(15) . ?
C106 H106 1.0000 . ?
C106 C107 1.529(12) . ?
C106 C109 1.560(15) . ?
C107 H10C 0.9900 . ?
C107 H10D 0.9900 . ?
C108 H10E 0.9800 . ?
C108 H10F 0.9800 . ?
C108 H10G 0.9800 . ?
C109 C110 1.32(3) . ?
C109 C111 1.47(3) . ?
C110 Ag2 2.583(7) 3_445 ?
C110 H11A 0.9500 . ?
C110 H11B 0.9500 . ?
C111 H11C 0.9800 . ?
C111 H11D 0.9800 . ?
C111 H11E 0.9800 . ?
